data_4500817
loop_
_publ_author_name
'Ghosh, Soumyajit'
'Bag, Partha Pratim'
'Reddy, C. Malla'

_publ_section_title
;
 Co-Crystals of Sulfamethazine with Some Carboxylic Acids and Amides:
 Co-Former Assisted Tautomerism in an Active Pharmaceutical Ingredient and
 Hydrogen Bond Competition Study
;
_journal_issue 8
_journal_name_full 'Crystal Growth &amp; Design'
_journal_page_first 3489
_journal_paper_doi 10.1021/cg200334m
_journal_volume 11
_journal_year 2011
_chemical_formula_moiety 'C12 H14 N4 O2 S, C7 H4 Cl2 O2'
_chemical_formula_sum 'C19 H18 Cl2 N4 O4 S'
_chemical_formula_weight 469.33
_chemical_melting_point 464.5
_chemical_name_systematic
; 
 ? 
;
_space_group_IT_number 14
_symmetry_cell_setting monoclinic
_symmetry_space_group_name_Hall '-P 2yn'
_symmetry_space_group_name_H-M 'P 1 21/n 1'
_atom_sites_solution_hydrogens geom
_atom_sites_solution_primary direct
_atom_sites_solution_secondary difmap
_audit_creation_method SHELXL-97
_cell_angle_alpha 90.00
_cell_angle_beta 93.767(3)
_cell_angle_gamma 90.00
_cell_formula_units_Z 4
_cell_length_a 8.1070(4)
_cell_length_b 17.5194(8)
_cell_length_c 14.7732(7)
_cell_measurement_reflns_used 6768
_cell_measurement_temperature 296(2)
_cell_measurement_theta_max 26.12
_cell_measurement_theta_min 2.33
_cell_volume 2093.70(17)
_computing_cell_refinement 'Bruker SMART'
_computing_data_collection 'Bruker SMART'
_computing_data_reduction 'Bruker SAINT'
_computing_molecular_graphics 'Bruker SHELXTL'
_computing_publication_material 'Bruker SHELXTL'
_computing_structure_refinement 'SHELXL-97 (Sheldrick, 1997)'
_computing_structure_solution 'SHELXS-97 (Sheldrick, 1990)'
_diffrn_ambient_temperature 296(2)
_diffrn_measured_fraction_theta_full 0.998
_diffrn_measured_fraction_theta_max 0.998
_diffrn_radiation_monochromator graphite
_diffrn_radiation_source 'fine-focus sealed tube'
_diffrn_radiation_type MoK\a
_diffrn_radiation_wavelength 0.71073
_diffrn_reflns_av_R_equivalents 0.0578
_diffrn_reflns_av_sigmaI/netI 0.0473
_diffrn_reflns_limit_h_max 10
_diffrn_reflns_limit_h_min -9
_diffrn_reflns_limit_k_max 22
_diffrn_reflns_limit_k_min -21
_diffrn_reflns_limit_l_max 18
_diffrn_reflns_limit_l_min -18
_diffrn_reflns_number 24134
_diffrn_reflns_theta_full 27.00
_diffrn_reflns_theta_max 27.00
_diffrn_reflns_theta_min 1.81
_exptl_absorpt_coefficient_mu 0.444
_exptl_absorpt_correction_T_max 0.970
_exptl_absorpt_correction_T_min 0.905
_exptl_absorpt_correction_type multi-scan
_exptl_absorpt_process_details 'multi-scan absorption correction'
_exptl_crystal_colour colourless
_exptl_crystal_density_diffrn 1.489
_exptl_crystal_density_method 'not measured'
_exptl_crystal_description needle
_exptl_crystal_F_000 968
_exptl_crystal_size_max 0.501
_exptl_crystal_size_mid 0.188
_exptl_crystal_size_min 0.069
_refine_diff_density_max 0.255
_refine_diff_density_min -0.384
_refine_diff_density_rms 0.061
_refine_ls_extinction_method none
_refine_ls_goodness_of_fit_ref 1.068
_refine_ls_hydrogen_treatment mixed
_refine_ls_matrix_type full
_refine_ls_number_parameters 289
_refine_ls_number_reflns 4570
_refine_ls_number_restraints 0
_refine_ls_restrained_S_all 1.068
_refine_ls_R_factor_all 0.0734
_refine_ls_R_factor_gt 0.0411
_refine_ls_shift/su_max 0.021
_refine_ls_shift/su_mean 0.000
_refine_ls_structure_factor_coef Fsqd
_refine_ls_weighting_details 'calc w=1/[\s^2^(Fo^2^)+(0.0525P)^2^+1.3749P] where P=(Fo^2^+2Fc^2^)/3'
_refine_ls_weighting_scheme calc
_refine_ls_wR_factor_gt 0.1000
_refine_ls_wR_factor_ref 0.1309
_reflns_number_gt 3108
_reflns_number_total 4570
_reflns_threshold_expression >2sigma(I)
_cod_data_source_file cg200334m_si_002.cif
_cod_data_source_block cmr_026_sg_1
_cod_depositor_comments
;
The following automatic conversions were performed:

'_symmetry_cell_setting' value 'Monoclinic' changed to 'monoclinic'
according to /home/saulius/struct/CIF-dictionaries/cif_core.dic
dictionary named 'cif_core.dic' version 2.4.1 from 2010-06-29.

Automatic conversion script
Id: cif_fix_values 1715 2011-07-08 13:25:40Z adriana 
;
_cod_original_sg_symbol_H-M 'P2(1)/n  '
_cod_database_code 4500817

loop_
_symmetry_equiv_pos_as_xyz
'x, y, z'
'-x+1/2, y+1/2, -z+1/2'
'-x, -y, -z'
'x-1/2, -y-1/2, z-1/2'

loop_
_atom_site_label
_atom_site_type_symbol
_atom_site_fract_x
_atom_site_fract_y
_atom_site_fract_z
_atom_site_U_iso_or_equiv
_atom_site_adp_type
_atom_site_occupancy
_atom_site_symmetry_multiplicity
_atom_site_calc_flag
_atom_site_refinement_flags
Cl1 Cl -0.03689(11) 0.49819(4) 0.26718(5) 0.0563(2) Uani 1 1 d .
Cl2 Cl 0.05996(10) 0.64234(4) 0.15155(5) 0.0514(2) Uani 1 1 d .
S1 S 1.01303(8) 0.20892(3) 0.20132(4) 0.03374(18) Uani 1 1 d .
O1 O 0.3681(3) 0.52140(12) -0.10689(16) 0.0542(6) Uani 1 1 d .
O2 O 0.3742(3) 0.39550(11) -0.09316(14) 0.0579(6) Uani 1 1 d .
O3 O 1.1472(2) 0.22793(11) 0.14787(13) 0.0454(5) Uani 1 1 d .
O4 O 0.9880(2) 0.25396(10) 0.28022(12) 0.0468(5) Uani 1 1 d .
N1 N 1.1381(3) 0.06119(13) 0.11897(15) 0.0426(5) Uani 1 1 d .
N2 N 1.0356(3) 0.12241(12) 0.24337(15) 0.0369(5) Uani 1 1 d .
N3 N 0.3819(4) 0.21354(18) -0.0191(2) 0.0589(7) Uani 1 1 d .
N4 N 1.0136(3) -0.00773(12) 0.23629(16) 0.0425(6) Uani 1 1 d .
C1 C 0.3354(3) 0.45778(15) -0.06582(18) 0.0404(6) Uani 1 1 d .
C2 C 0.2448(3) 0.46879(14) 0.01762(17) 0.0381(6) Uani 1 1 d .
C3 C 0.2009(3) 0.54152(14) 0.04414(17) 0.0373(6) Uani 1 1 d .
H3 H 0.2292 0.5837 0.0102 0.045 Uiso 1 1 calc R
C4 C 0.1153(3) 0.55113(14) 0.12083(18) 0.0367(6) Uani 1 1 d .
C5 C 0.0719(3) 0.48828(15) 0.17113(18) 0.0404(6) Uani 1 1 d .
C6 C 0.2033(4) 0.40620(15) 0.06892(19) 0.0473(7) Uani 1 1 d .
H6 H 0.2339 0.3574 0.0517 0.057 Uiso 1 1 calc R
C7 C 0.1173(4) 0.41606(15) 0.1448(2) 0.0494(7) Uani 1 1 d .
H7 H 0.0892 0.3739 0.1787 0.059 Uiso 1 1 calc R
C8 C 1.2616(4) -0.0010(2) -0.0054(2) 0.0710(10) Uani 1 1 d .
H8A H 1.1869 0.0156 -0.0546 0.106 Uiso 1 1 calc R
H8B H 1.3046 -0.0504 -0.0192 0.106 Uiso 1 1 calc R
H8C H 1.3511 0.0347 0.0030 0.106 Uiso 1 1 calc R
C9 C 1.1720(4) -0.00565(18) 0.0792(2) 0.0512(8) Uani 1 1 d .
C10 C 1.0634(3) 0.05595(14) 0.19579(17) 0.0347(6) Uani 1 1 d .
C11 C 0.8312(3) 0.20729(13) 0.13238(16) 0.0313(5) Uani 1 1 d .
C12 C 0.6880(3) 0.17855(15) 0.16760(17) 0.0393(6) Uani 1 1 d .
H12 H 0.6931 0.1577 0.2256 0.047 Uiso 1 1 calc R
C13 C 0.5410(3) 0.18078(16) 0.11755(18) 0.0412(6) Uani 1 1 d .
H13 H 0.4469 0.1608 0.1415 0.049 Uiso 1 1 calc R
C14 C 0.5298(3) 0.21265(14) 0.03072(18) 0.0392(6) Uani 1 1 d .
C15 C 0.9860(6) -0.14608(18) 0.2383(3) 0.0873(13) Uani 1 1 d .
H15A H 1.0001 -0.1415 0.3031 0.131 Uiso 1 1 calc R
H15B H 1.0490 -0.1887 0.2188 0.131 Uiso 1 1 calc R
H15C H 0.8712 -0.1539 0.2206 0.131 Uiso 1 1 calc R
C16 C 1.0453(4) -0.07397(16) 0.1949(2) 0.0558(8) Uani 1 1 d .
C17 C 0.6734(3) 0.24183(15) -0.00396(17) 0.0419(6) Uani 1 1 d .
H17 H 0.6679 0.2634 -0.0616 0.050 Uiso 1 1 calc R
C18 C 0.8220(3) 0.23907(14) 0.04590(16) 0.0387(6) Uani 1 1 d .
H18 H 0.9166 0.2584 0.0219 0.046 Uiso 1 1 calc R
C19 C 1.1266(4) -0.07401(18) 0.1168(2) 0.0646(9) Uani 1 1 d .
H19 H 1.1511 -0.1199 0.0890 0.078 Uiso 1 1 calc R
H3A H 0.295(4) 0.203(2) 0.007(2) 0.057(10) Uiso 1 1 d .
H3B H 0.377(4) 0.234(2) -0.075(3) 0.082(12) Uiso 1 1 d .
H1 H 0.412(5) 0.516(2) -0.147(3) 0.079(14) Uiso 1 1 d .
H2 H 0.989(3) 0.1186(15) 0.2890(19) 0.031(7) Uiso 1 1 d .

loop_
_atom_site_aniso_label
_atom_site_aniso_U_11
_atom_site_aniso_U_22
_atom_site_aniso_U_33
_atom_site_aniso_U_23
_atom_site_aniso_U_13
_atom_site_aniso_U_12
Cl1 0.0689(5) 0.0569(4) 0.0454(4) -0.0008(3) 0.0215(4) -0.0042(4)
Cl2 0.0671(5) 0.0366(3) 0.0533(4) -0.0051(3) 0.0243(4) 0.0053(3)
S1 0.0414(4) 0.0273(3) 0.0330(3) 0.0012(2) 0.0065(3) -0.0025(3)
O1 0.0712(16) 0.0423(11) 0.0518(13) -0.0044(10) 0.0247(12) 0.0007(10)
O2 0.0861(17) 0.0390(10) 0.0514(12) -0.0087(9) 0.0244(11) 0.0050(10)
O3 0.0401(11) 0.0460(10) 0.0511(11) 0.0081(9) 0.0103(9) -0.0087(9)
O4 0.0680(14) 0.0334(9) 0.0386(10) -0.0061(7) 0.0018(9) -0.0023(9)
N1 0.0397(13) 0.0459(12) 0.0426(12) -0.0050(10) 0.0069(10) 0.0016(10)
N2 0.0476(14) 0.0326(11) 0.0311(12) 0.0025(9) 0.0077(10) 0.0024(10)
N3 0.0463(17) 0.0767(19) 0.0532(17) 0.0173(15) 0.0006(14) -0.0018(14)
N4 0.0509(15) 0.0302(11) 0.0465(13) 0.0003(9) 0.0029(11) 0.0004(10)
C1 0.0424(16) 0.0392(14) 0.0400(14) -0.0077(11) 0.0053(12) -0.0013(12)
C2 0.0397(15) 0.0366(13) 0.0381(14) -0.0077(11) 0.0046(11) -0.0006(11)
C3 0.0407(16) 0.0333(12) 0.0384(14) -0.0026(10) 0.0063(12) -0.0013(11)
C4 0.0368(15) 0.0348(12) 0.0387(13) -0.0051(10) 0.0045(11) -0.0003(11)
C5 0.0447(16) 0.0416(14) 0.0356(14) -0.0033(11) 0.0069(12) -0.0025(12)
C6 0.063(2) 0.0317(13) 0.0484(16) -0.0054(12) 0.0083(14) 0.0008(13)
C7 0.068(2) 0.0334(13) 0.0482(16) 0.0010(12) 0.0133(15) -0.0049(13)
C8 0.060(2) 0.086(3) 0.069(2) -0.0277(19) 0.0222(18) 0.0021(19)
C9 0.0411(17) 0.0559(18) 0.0574(19) -0.0180(14) 0.0077(14) 0.0038(14)
C10 0.0337(14) 0.0327(12) 0.0374(13) 0.0002(10) -0.0005(11) 0.0030(10)
C11 0.0375(14) 0.0265(11) 0.0308(12) 0.0005(9) 0.0091(10) 0.0010(10)
C12 0.0444(17) 0.0418(14) 0.0328(13) 0.0103(11) 0.0103(12) 0.0009(12)
C13 0.0372(15) 0.0465(15) 0.0415(14) 0.0085(12) 0.0147(12) -0.0006(12)
C14 0.0419(16) 0.0380(13) 0.0379(14) 0.0019(11) 0.0041(12) 0.0043(12)
C15 0.130(4) 0.0343(17) 0.100(3) -0.0023(18) 0.021(3) -0.0098(19)
C16 0.068(2) 0.0346(14) 0.065(2) -0.0073(13) 0.0048(17) 0.0024(14)
C17 0.0491(17) 0.0451(14) 0.0317(13) 0.0114(11) 0.0043(12) -0.0030(13)
C18 0.0463(16) 0.0384(13) 0.0326(13) 0.0059(10) 0.0123(12) -0.0057(12)
C19 0.076(2) 0.0428(17) 0.076(2) -0.0214(16) 0.0116(19) 0.0069(16)

loop_
_atom_type_symbol
_atom_type_description
_atom_type_scat_dispersion_real
_atom_type_scat_dispersion_imag
_atom_type_scat_source
C C 0.0033 0.0016 'International Tables Vol C Tables 4.2.6.8 and 6.1.1.4'
H H 0.0000 0.0000 'International Tables Vol C Tables 4.2.6.8 and 6.1.1.4'
N N 0.0061 0.0033 'International Tables Vol C Tables 4.2.6.8 and 6.1.1.4'
O O 0.0106 0.0060 'International Tables Vol C Tables 4.2.6.8 and 6.1.1.4'
S S 0.1246 0.1234 'International Tables Vol C Tables 4.2.6.8 and 6.1.1.4'
Cl Cl 0.1484 0.1585 'International Tables Vol C Tables 4.2.6.8 and 6.1.1.4'

loop_
_geom_angle_atom_site_label_1
_geom_angle_atom_site_label_2
_geom_angle_atom_site_label_3
_geom_angle
O3 S1 O4 118.42(12)
O3 S1 N2 110.79(12)
O4 S1 N2 102.62(11)
O3 S1 C11 109.18(11)
O4 S1 C11 109.04(12)
N2 S1 C11 106.00(11)
C1 O1 H1 114(3)
C10 N1 C9 115.5(2)
C10 N2 S1 126.92(18)
C10 N2 H2 117.5(19)
S1 N2 H2 110.5(19)
C14 N3 H3A 119(2)
C14 N3 H3B 119(2)
H3A N3 H3B 121(3)
C10 N4 C16 116.3(2)
O2 C1 O1 123.3(3)
O2 C1 C2 123.0(2)
O1 C1 C2 113.6(2)
C3 C2 C6 119.7(2)
C3 C2 C1 120.2(2)
C6 C2 C1 120.1(2)
C4 C3 C2 119.8(2)
C4 C3 H3 120.1
C2 C3 H3 120.1
C3 C4 C5 120.2(2)
C3 C4 Cl2 118.9(2)
C5 C4 Cl2 120.9(2)
C7 C5 C4 119.7(2)
C7 C5 Cl1 118.9(2)
C4 C5 Cl1 121.4(2)
C7 C6 C2 120.2(2)
C7 C6 H6 119.9
C2 C6 H6 119.9
C6 C7 C5 120.4(3)
C6 C7 H7 119.8
C5 C7 H7 119.8
C9 C8 H8A 109.5
C9 C8 H8B 109.5
H8A C8 H8B 109.5
C9 C8 H8C 109.5
H8A C8 H8C 109.5
H8B C8 H8C 109.5
N1 C9 C19 120.8(3)
N1 C9 C8 116.3(3)
C19 C9 C8 122.8(3)
N1 C10 N4 127.5(2)
N1 C10 N2 118.4(2)
N4 C10 N2 114.1(2)
C18 C11 C12 119.4(2)
C18 C11 S1 121.6(2)
C12 C11 S1 118.81(19)
C13 C12 C11 120.4(2)
C13 C12 H12 119.8
C11 C12 H12 119.8
C12 C13 C14 120.8(2)
C12 C13 H13 119.6
C14 C13 H13 119.6
N3 C14 C13 120.1(3)
N3 C14 C17 121.4(3)
C13 C14 C17 118.5(3)
C16 C15 H15A 109.5
C16 C15 H15B 109.5
H15A C15 H15B 109.5
C16 C15 H15C 109.5
H15A C15 H15C 109.5
H15B C15 H15C 109.5
N4 C16 C19 120.1(3)
N4 C16 C15 117.0(3)
C19 C16 C15 122.9(3)
C18 C17 C14 120.9(2)
C18 C17 H17 119.6
C14 C17 H17 119.6
C17 C18 C11 120.0(2)
C17 C18 H18 120.0
C11 C18 H18 120.0
C16 C19 C9 119.7(3)
C16 C19 H19 120.2
C9 C19 H19 120.2

loop_
_geom_bond_atom_site_label_1
_geom_bond_atom_site_label_2
_geom_bond_distance
Cl1 C5 1.728(3)
Cl2 C4 1.728(3)
S1 O3 1.4249(19)
S1 O4 1.4329(18)
S1 N2 1.644(2)
S1 C11 1.736(3)
O1 C1 1.304(3)
O1 H1 0.72(4)
O2 C1 1.212(3)
N1 C10 1.324(3)
N1 C9 1.346(4)
N2 C10 1.386(3)
N2 H2 0.80(3)
N3 C14 1.366(4)
N3 H3A 0.85(3)
N3 H3B 0.90(4)
N4 C10 1.341(3)
N4 C16 1.344(4)
C1 C2 1.489(4)
C2 C3 1.386(3)
C2 C6 1.387(4)
C3 C4 1.377(4)
C3 H3 0.9300
C4 C5 1.387(4)
C5 C7 1.381(4)
C6 C7 1.369(4)
C6 H6 0.9300
C7 H7 0.9300
C8 C9 1.489(4)
C8 H8A 0.9600
C8 H8B 0.9600
C8 H8C 0.9600
C9 C19 1.380(5)
C11 C18 1.391(3)
C11 C12 1.397(3)
C12 C13 1.361(4)
C12 H12 0.9300
C13 C14 1.397(4)
C13 H13 0.9300
C14 C17 1.399(4)
C15 C16 1.510(5)
C15 H15A 0.9600
C15 H15B 0.9600
C15 H15C 0.9600
C16 C19 1.367(5)
C17 C18 1.371(4)
C17 H17 0.9300
C18 H18 0.9300
C19 H19 0.9300

loop_
_cod_related_entry_id
_cod_related_entry_database
_cod_related_entry_code
1 ChemSpider 30661309
